data_4120247
loop_
_publ_author_name
'Xu-Zhong Luo'
'Xin-Jian Jia'
'Ji-Hua Deng'
'Jin-Lian Zhong'
'Hui-Jin Liu'
'Ke-Jun Wang'
'Di-Chang Zhong'

_publ_section_title
;
 A Microporous Hydrogen-Bonded Organic Framework: Exceptional Stability
 and Highly Selective Adsorption of Gas and Liquid
;
_journal_name_full 'Journal of the American Chemical Society'
_journal_page_first 11684
_journal_page_last 11687
_journal_paper_doi 10.1021/ja403002m
_journal_volume 135
_journal_year 2013
_chemical_formula_sum 'C24 H18 N6 O3'
_chemical_formula_weight 438.44
_chemical_name_systematic
; 
 ? 
;
_space_group_IT_number 15
_symmetry_cell_setting monoclinic
_symmetry_space_group_name_Hall '-C 2yc'
_symmetry_space_group_name_H-M 'C 1 2/c 1'
_atom_sites_solution_hydrogens geom
_atom_sites_solution_primary direct
_atom_sites_solution_secondary difmap
_audit_creation_method SHELXL-97
_cell_angle_alpha 90.00
_cell_angle_beta 126.412(5)
_cell_angle_gamma 90.00
_cell_formula_units_Z 8
_cell_length_a 26.128(3)
_cell_length_b 15.3480(15)
_cell_length_c 15.9352(15)
_cell_measurement_temperature 296(2)
_cell_measurement_theta_max 27.55
_cell_measurement_theta_min 1.64
_cell_volume 5142.7(10)
_computing_cell_refinement 'Bruker SMART'
_computing_data_collection 'Bruker SMART'
_computing_data_reduction 'Bruker SAINT'
_computing_molecular_graphics 'Bruker SHELXTL'
_computing_publication_material 'Bruker SHELXTL'
_computing_structure_refinement 'SHELXL-97 (Sheldrick, 1997)'
_computing_structure_solution 'SHELXS-97 (Sheldrick, 1990)'
_diffrn_ambient_temperature 296(2)
_diffrn_measured_fraction_theta_full 0.991
_diffrn_measured_fraction_theta_max 0.991
_diffrn_radiation_monochromator graphite
_diffrn_radiation_source 'fine-focus sealed tube'
_diffrn_radiation_type MoK\a
_diffrn_radiation_wavelength 0.71073
_diffrn_reflns_av_R_equivalents 0.0451
_diffrn_reflns_av_sigmaI/netI 0.0542
_diffrn_reflns_limit_h_max 25
_diffrn_reflns_limit_h_min -34
_diffrn_reflns_limit_k_max 19
_diffrn_reflns_limit_k_min -17
_diffrn_reflns_limit_l_max 20
_diffrn_reflns_limit_l_min -19
_diffrn_reflns_number 19934
_diffrn_reflns_theta_full 27.55
_diffrn_reflns_theta_max 27.55
_diffrn_reflns_theta_min 1.64
_exptl_absorpt_coefficient_mu 0.078
_exptl_absorpt_correction_T_max 0.9709
_exptl_absorpt_correction_T_min 0.9531
_exptl_absorpt_correction_type multi-scan
_exptl_absorpt_process_details 'SADABS (sheldrick, 1996)'
_exptl_crystal_colour COLORLESS
_exptl_crystal_density_diffrn 1.133
_exptl_crystal_description BLOCK
_exptl_crystal_F_000 1824
_exptl_crystal_size_max 0.36
_exptl_crystal_size_mid 0.28
_exptl_crystal_size_min 0.22
_refine_diff_density_max 0.179
_refine_diff_density_min -0.187
_refine_diff_density_rms 0.049
_refine_ls_extinction_method none
_refine_ls_goodness_of_fit_ref 1.030
_refine_ls_hydrogen_treatment constr
_refine_ls_matrix_type full
_refine_ls_number_parameters 298
_refine_ls_number_reflns 5881
_refine_ls_number_restraints 0
_refine_ls_restrained_S_all 1.030
_refine_ls_R_factor_all 0.0961
_refine_ls_R_factor_gt 0.0509
_refine_ls_shift/su_max 0.001
_refine_ls_shift/su_mean 0.000
_refine_ls_structure_factor_coef Fsqd
_refine_ls_weighting_details 'calc w=1/[\s^2^(Fo^2^)+(0.0538P)^2^+0.0000P] where P=(Fo^2^+2Fc^2^)/3'
_refine_ls_weighting_scheme calc
_refine_ls_wR_factor_gt 0.1157
_refine_ls_wR_factor_ref 0.1289
_reflns_number_gt 3264
_reflns_number_total 5881
_reflns_threshold_expression >2sigma(I)
_cod_data_source_file ja403002m_si_002.cif
_cod_data_source_block HOF-8
_cod_original_cell_volume 5142.6(9)
_cod_database_code 4120247

loop_
_symmetry_equiv_pos_as_xyz
'x, y, z'
'-x, y, -z+1/2'
'x+1/2, y+1/2, z'
'-x+1/2, y+1/2, -z+1/2'
'-x, -y, -z'
'x, -y, z-1/2'
'-x+1/2, -y+1/2, -z'
'x+1/2, -y+1/2, z-1/2'

loop_
_atom_site_label
_atom_site_type_symbol
_atom_site_fract_x
_atom_site_fract_y
_atom_site_fract_z
_atom_site_U_iso_or_equiv
_atom_site_adp_type
_atom_site_occupancy
_atom_site_symmetry_multiplicity
_atom_site_calc_flag
_atom_site_refinement_flags
C1 C 0.73049(9) -0.06846(11) 0.65559(13) 0.0408(4) Uani 1 1 d .
C2 C 0.78305(9) -0.07888(11) 0.75840(13) 0.0415(4) Uani 1 1 d .
H2 H 0.7969 -0.1347 0.7854 0.050 Uiso 1 1 calc R
C3 C 0.81522(9) -0.00754(10) 0.82141(13) 0.0396(4) Uani 1 1 d .
C4 C 0.79283(9) 0.07601(11) 0.78135(14) 0.0425(4) Uani 1 1 d .
H4 H 0.8128 0.1243 0.8242 0.051 Uiso 1 1 calc R
C5 C 0.74135(9) 0.08740(10) 0.67862(13) 0.0401(4) Uani 1 1 d .
C6 C 0.70936(9) 0.01515(11) 0.61640(14) 0.0425(4) Uani 1 1 d .
H6 H 0.6736 0.0227 0.5481 0.051 Uiso 1 1 calc R
C7 C 0.70054(9) -0.14859(11) 0.58934(13) 0.0423(4) Uani 1 1 d .
C8 C 0.66428(9) -0.20510(11) 0.41632(13) 0.0432(4) Uani 1 1 d .
C9 C 0.66203(10) -0.18470(12) 0.32919(15) 0.0545(5) Uani 1 1 d .
H9 H 0.6785 -0.1322 0.3258 0.065 Uiso 1 1 calc R
C10 C 0.63523(11) -0.24292(13) 0.24854(15) 0.0608(6) Uani 1 1 d .
H10 H 0.6330 -0.2272 0.1901 0.073 Uiso 1 1 calc R
C11 C 0.61588(11) -0.33889(13) 0.33269(15) 0.0634(6) Uani 1 1 d .
H11 H 0.6004 -0.3927 0.3350 0.076 Uiso 1 1 calc R
C12 C 0.64068(10) -0.28512(12) 0.41740(15) 0.0560(5) Uani 1 1 d .
H12 H 0.6415 -0.3023 0.4742 0.067 Uiso 1 1 calc R
C13 C 0.87566(9) -0.01572(11) 0.92892(14) 0.0435(4) Uani 1 1 d .
C14 C 0.97383(9) -0.10508(11) 1.02760(14) 0.0435(4) Uani 1 1 d .
C15 C 1.00654(10) -0.16997(14) 1.01738(16) 0.0611(6) Uani 1 1 d .
H15 H 0.9894 -0.1952 0.9527 0.073 Uiso 1 1 calc R
C16 C 1.06446(11) -0.19674(14) 1.10359(18) 0.0676(6) Uani 1 1 d .
H16 H 1.0855 -0.2403 1.0946 0.081 Uiso 1 1 calc R
C17 C 1.06039(11) -0.10252(15) 1.20648(16) 0.0677(6) Uani 1 1 d .
H17 H 1.0786 -0.0787 1.2722 0.081 Uiso 1 1 calc R
C18 C 1.00259(10) -0.07020(14) 1.12573(15) 0.0606(6) Uani 1 1 d .
H18 H 0.9831 -0.0256 1.1368 0.073 Uiso 1 1 calc R
C19 C 0.72178(10) 0.17498(11) 0.62805(14) 0.0442(4) Uani 1 1 d .
C20 C 0.77005(9) 0.31162(11) 0.62111(14) 0.0431(4) Uani 1 1 d .
C21 C 0.82578(11) 0.35872(13) 0.67637(17) 0.0647(6) Uani 1 1 d .
H21 H 0.8627 0.3347 0.7347 0.078 Uiso 1 1 calc R
C22 C 0.82622(12) 0.44139(14) 0.64444(19) 0.0724(7) Uani 1 1 d .
H22 H 0.8644 0.4720 0.6829 0.087 Uiso 1 1 calc R
C23 C 0.72302(11) 0.43427(12) 0.50991(16) 0.0544(5) Uani 1 1 d .
H23 H 0.6871 0.4599 0.4515 0.065 Uiso 1 1 calc R
C24 C 0.71715(10) 0.35102(11) 0.53521(14) 0.0478(5) Uani 1 1 d .
H24 H 0.6784 0.3219 0.4953 0.057 Uiso 1 1 calc R
N1 N 0.68994(7) -0.14218(9) 0.49516(11) 0.0471(4) Uani 1 1 d .
H1 H 0.7003 -0.0934 0.4824 0.056 Uiso 1 1 calc R
N2 N 0.61212(9) -0.32051(11) 0.24775(12) 0.0606(5) Uani 1 1 d .
N3 N 0.91470(7) -0.07996(9) 0.93825(11) 0.0462(4) Uani 1 1 d .
H3 H 0.9013 -0.1086 0.8823 0.055 Uiso 1 1 calc R
N4 N 1.09264(8) -0.16498(12) 1.19894(14) 0.0632(5) Uani 1 1 d .
N5 N 0.77150(7) 0.22694(9) 0.65556(11) 0.0440(4) Uani 1 1 d .
H5 H 0.8087 0.2052 0.6998 0.053 Uiso 1 1 calc R
N6 N 0.77609(10) 0.48066(10) 0.56256(14) 0.0598(5) Uani 1 1 d .
O1 O 0.69017(7) -0.21337(8) 0.62086(10) 0.0622(4) Uani 1 1 d .
O2 O 0.88902(7) 0.03187(8) 1.00043(10) 0.0592(4) Uani 1 1 d .
O3 O 0.66613(7) 0.19633(8) 0.56520(12) 0.0696(4) Uani 1 1 d .

loop_
_atom_site_aniso_label
_atom_site_aniso_U_11
_atom_site_aniso_U_22
_atom_site_aniso_U_33
_atom_site_aniso_U_23
_atom_site_aniso_U_13
_atom_site_aniso_U_12
C1 0.0500(11) 0.0354(9) 0.0391(10) -0.0018(8) 0.0277(10) -0.0038(8)
C2 0.0519(12) 0.0340(9) 0.0404(10) 0.0021(8) 0.0284(10) -0.0001(8)
C3 0.0457(11) 0.0365(9) 0.0385(10) -0.0027(8) 0.0260(9) -0.0023(8)
C4 0.0513(12) 0.0341(9) 0.0443(10) -0.0058(8) 0.0296(10) -0.0057(8)
C5 0.0488(11) 0.0341(9) 0.0408(10) -0.0008(8) 0.0284(10) 0.0007(8)
C6 0.0459(12) 0.0406(10) 0.0397(10) 0.0016(8) 0.0247(9) -0.0020(8)
C7 0.0481(11) 0.0365(10) 0.0392(10) -0.0001(8) 0.0242(9) -0.0057(8)
C8 0.0531(12) 0.0358(10) 0.0373(10) -0.0037(8) 0.0249(10) -0.0042(8)
C9 0.0788(15) 0.0423(11) 0.0519(12) -0.0022(9) 0.0441(12) -0.0073(10)
C10 0.0885(17) 0.0546(13) 0.0488(12) -0.0022(10) 0.0459(13) -0.0014(11)
C11 0.0877(17) 0.0478(12) 0.0529(13) -0.0114(10) 0.0408(13) -0.0182(11)
C12 0.0802(16) 0.0449(11) 0.0439(11) -0.0049(9) 0.0374(12) -0.0143(10)
C13 0.0514(12) 0.0388(10) 0.0394(10) -0.0028(8) 0.0265(10) -0.0032(8)
C14 0.0459(12) 0.0416(10) 0.0414(10) 0.0023(8) 0.0251(10) -0.0030(8)
C15 0.0573(14) 0.0651(14) 0.0495(12) -0.0052(10) 0.0254(12) 0.0096(11)
C16 0.0622(15) 0.0673(15) 0.0696(16) 0.0002(12) 0.0370(14) 0.0129(12)
C17 0.0598(15) 0.0813(16) 0.0448(12) -0.0040(11) 0.0218(12) 0.0053(12)
C18 0.0576(14) 0.0643(13) 0.0468(12) -0.0044(10) 0.0238(11) 0.0084(11)
C19 0.0516(13) 0.0385(10) 0.0449(11) 0.0000(9) 0.0299(10) 0.0017(9)
C20 0.0605(13) 0.0335(9) 0.0400(10) -0.0007(8) 0.0325(10) -0.0007(9)
C21 0.0617(15) 0.0512(13) 0.0597(13) 0.0085(10) 0.0242(12) -0.0067(11)
C22 0.0729(17) 0.0539(13) 0.0741(15) 0.0037(12) 0.0348(14) -0.0176(12)
C23 0.0722(15) 0.0425(11) 0.0523(12) 0.0079(9) 0.0390(12) 0.0064(10)
C24 0.0590(13) 0.0395(10) 0.0458(11) 0.0012(9) 0.0316(11) -0.0018(9)
N1 0.0644(11) 0.0340(8) 0.0408(8) -0.0033(7) 0.0302(8) -0.0130(7)
N2 0.0813(13) 0.0503(10) 0.0494(10) -0.0106(8) 0.0383(10) -0.0085(9)
N3 0.0549(10) 0.0429(9) 0.0371(8) -0.0028(7) 0.0253(8) 0.0037(7)
N4 0.0521(11) 0.0681(12) 0.0558(11) 0.0072(9) 0.0247(10) 0.0042(9)
N5 0.0514(10) 0.0337(8) 0.0420(8) 0.0030(7) 0.0250(8) 0.0025(7)
N6 0.0793(14) 0.0428(10) 0.0608(11) 0.0068(8) 0.0435(11) -0.0034(9)
O1 0.0949(11) 0.0438(8) 0.0484(8) -0.0045(6) 0.0428(8) -0.0232(7)
O2 0.0624(10) 0.0552(8) 0.0459(8) -0.0159(7) 0.0245(7) 0.0028(7)
O3 0.0533(10) 0.0536(9) 0.0869(11) 0.0215(8) 0.0335(9) 0.0051(7)

loop_
_atom_type_symbol
_atom_type_description
_atom_type_scat_dispersion_real
_atom_type_scat_dispersion_imag
_atom_type_scat_source
C C 0.0033 0.0016 'International Tables Vol C Tables 4.2.6.8 and 6.1.1.4'
H H 0.0000 0.0000 'International Tables Vol C Tables 4.2.6.8 and 6.1.1.4'
N N 0.0061 0.0033 'International Tables Vol C Tables 4.2.6.8 and 6.1.1.4'
O O 0.0106 0.0060 'International Tables Vol C Tables 4.2.6.8 and 6.1.1.4'

loop_
_geom_angle_atom_site_label_1
_geom_angle_atom_site_label_2
_geom_angle_atom_site_label_3
_geom_angle
C2 C1 C6 119.19(16)
C2 C1 C7 118.22(15)
C6 C1 C7 122.52(16)
C3 C2 C1 121.01(16)
C3 C2 H2 119.5
C1 C2 H2 119.5
C2 C3 C4 119.09(16)
C2 C3 C13 122.64(15)
C4 C3 C13 118.16(15)
C5 C4 C3 120.47(16)
C5 C4 H4 119.8
C3 C4 H4 119.8
C4 C5 C6 119.71(16)
C4 C5 C19 122.32(16)
C6 C5 C19 117.74(16)
C1 C6 C5 120.42(16)
C1 C6 H6 119.8
C5 C6 H6 119.8
O1 C7 N1 124.53(16)
O1 C7 C1 122.01(15)
N1 C7 C1 113.37(14)
C12 C8 C9 117.33(16)
C12 C8 N1 125.62(16)
C9 C8 N1 117.05(15)
C10 C9 C8 119.06(17)
C10 C9 H9 120.5
C8 C9 H9 120.5
N2 C10 C9 124.70(18)
N2 C10 H10 117.6
C9 C10 H10 117.6
N2 C11 C12 125.50(18)
N2 C11 H11 117.2
C12 C11 H11 117.2
C11 C12 C8 118.46(18)
C11 C12 H12 120.8
C8 C12 H12 120.8
O2 C13 N3 123.52(17)
O2 C13 C3 122.93(17)
N3 C13 C3 113.53(15)
C18 C14 C15 117.00(18)
C18 C14 N3 125.26(17)
C15 C14 N3 117.74(16)
C16 C15 C14 119.31(19)
C16 C15 H15 120.3
C14 C15 H15 120.3
N4 C16 C15 124.7(2)
N4 C16 H16 117.6
C15 C16 H16 117.6
N4 C17 C18 125.6(2)
N4 C17 H17 117.2
C18 C17 H17 117.2
C17 C18 C14 118.7(2)
C17 C18 H18 120.7
C14 C18 H18 120.7
O3 C19 N5 123.51(17)
O3 C19 C5 122.90(17)
N5 C19 C5 113.55(17)
C21 C20 C24 117.43(17)
C21 C20 N5 117.62(17)
C24 C20 N5 124.95(17)
C22 C21 C20 119.2(2)
C22 C21 H21 120.4
C20 C21 H21 120.4
N6 C22 C21 124.5(2)
N6 C22 H22 117.8
C21 C22 H22 117.8
N6 C23 C24 124.82(19)
N6 C23 H23 117.6
C24 C23 H23 117.6
C23 C24 C20 118.52(19)
C23 C24 H24 120.7
C20 C24 H24 120.7
C7 N1 C8 128.06(14)
C7 N1 H1 116.0
C8 N1 H1 116.0
C11 N2 C10 114.92(17)
C13 N3 C14 127.92(15)
C13 N3 H3 116.0
C14 N3 H3 116.0
C16 N4 C17 114.73(19)
C19 N5 C20 128.33(16)
C19 N5 H5 115.8
C20 N5 H5 115.8
C23 N6 C22 115.55(18)

loop_
_geom_bond_atom_site_label_1
_geom_bond_atom_site_label_2
_geom_bond_distance
C1 C2 1.387(2)
C1 C6 1.390(2)
C1 C7 1.503(2)
C2 C3 1.383(2)
C2 H2 0.9300
C3 C4 1.397(2)
C3 C13 1.494(3)
C4 C5 1.380(2)
C4 H4 0.9300
C5 C6 1.388(2)
C5 C19 1.493(2)
C6 H6 0.9300
C7 O1 1.2150(19)
C7 N1 1.358(2)
C8 C12 1.379(2)
C8 C9 1.390(2)
C8 N1 1.400(2)
C9 C10 1.368(3)
C9 H9 0.9300
C10 N2 1.332(2)
C10 H10 0.9300
C11 N2 1.328(2)
C11 C12 1.373(2)
C11 H11 0.9300
C12 H12 0.9300
C13 O2 1.217(2)
C13 N3 1.362(2)
C14 C18 1.379(2)
C14 C15 1.384(3)
C14 N3 1.397(2)
C15 C16 1.371(3)
C15 H15 0.9300
C16 N4 1.327(3)
C16 H16 0.9300
C17 N4 1.328(3)
C17 C18 1.369(3)
C17 H17 0.9300
C18 H18 0.9300
C19 O3 1.223(2)
C19 N5 1.356(2)
C20 C21 1.377(3)
C20 C24 1.380(3)
C20 N5 1.403(2)
C21 C22 1.370(3)
C21 H21 0.9300
C22 N6 1.324(3)
C22 H22 0.9300
C23 N6 1.324(3)
C23 C24 1.376(2)
C23 H23 0.9300
C24 H24 0.9300
N1 H1 0.8600
N3 H3 0.8600
N5 H5 0.8600

loop_
_geom_hbond_atom_site_label_D
_geom_hbond_atom_site_label_H
_geom_hbond_atom_site_label_A
_geom_hbond_distance_DH
_geom_hbond_distance_HA
_geom_hbond_distance_DA
_geom_hbond_angle_DHA
C12 H12 O1 0.93 2.33 2.902(2) 119.7
C18 H18 O2 0.93 2.28 2.866(2) 120.3
C24 H24 O3 0.93 2.34 2.898(2) 118.1
